data_8101345
loop_
_publ_author_name
'Horn, E.'
'Zhang, S.-Z.'
'Nakahodo, T.'
'Sato, Soichi'
'Furukawa, Naomichi'

_publ_section_title
;
Crystal structure of S-[4-(2,6-dimethylphenylselenide)-3,5-dimethyl-
phenyl]-dibenzothiophenium bis(triflate) hydrate, [C~20~H~16~SSe~0.5~]
~2~ &#x00B7; (CF~3~O~3~S)~2~ &#x00B7; 2.78H~2~O
;
_journal_issue 4
_journal_name_full 'Zeitschrift f\"ur Kristallographie - New Crystal Structures'
_journal_page_first 555
_journal_page_last 556
_journal_volume 215
_journal_year 2000
_chemical_formula_moiety '[C20 H16 S Se0.5]2.(C1 F3 O3 S)2.(H20)2.78'
_chemical_formula_structural '[C20 H16 S Se0.5]2.(C1 F3 O3 S)2.(H20)2.78'
_chemical_formula_sum 'C21 H18.78 F3 O4.39 S2 Se0.5'
_chemical_formula_weight 998.83
_chemical_name_common
;
S-[4-(2,6-Dimethylphenylselenide)-3,5-dimethyl-phenyl]-dibenzothiophenium
bis(triflate)  hydrate'
;
_space_group_IT_number 15
_symmetry_cell_setting monoclinic
_symmetry_space_group_name_Hall '-C 2yc'
_symmetry_space_group_name_H-M 'C 1 2/c 1'
_cell_angle_alpha 90
_cell_angle_beta 107.95(2)
_cell_angle_gamma 90
_cell_formula_units_Z 4
_cell_length_a 21.993(5)
_cell_length_b 13.639(4)
_cell_length_c 16.042(5)
_cell_measurement_temperature 296.2
_cell_volume 4577(2)
_diffrn_ambient_temperature 296.2
_exptl_crystal_density_diffrn 1.449
_refine_ls_R_factor_obs 0.0663
_refine_ls_wR_factor_obs 0.0719
_cod_original_sg_symbol_H-M 'C 2/c'
_cod_original_formula_sum 'C21 H18.78 F3 O4.39 S2 Se0.5 '
_cod_database_code 8101345

loop_
_symmetry_equiv_pos_as_xyz
x,y,z
-x,y,1/2-z
-x,-y,-z
x,-y,1/2+z
1/2+x,1/2+y,z
1/2-x,1/2+y,1/2-z
1/2-x,1/2-y,-z
1/2+x,1/2-y,1/2+z

loop_
_atom_site_aniso_label
_atom_site_aniso_U_11
_atom_site_aniso_U_22
_atom_site_aniso_U_33
_atom_site_aniso_U_12
_atom_site_aniso_U_13
_atom_site_aniso_U_23
Se(1) 0.0523(5) 0.0333(4) 0.0494(5) 0.0000 0.0247(4) 0.0000
S(1) 0.0507(9) 0.0494(8) 0.0469(9) -0.0139(7) 0.0191(7) -0.0062(7)
S(2) 0.059(1) 0.092(1) 0.052(1) -0.011(1) 0.0153(9) 0.0049(10)
F(2) 0.122(5) 0.231(8) 0.110(4) -0.085(5) 0.056(4) -0.097(5)
F(3) 0.091(4) 0.173(6) 0.115(4) -0.040(4) 0.058(3) -0.045(4)
F(4) 0.160(6) 0.113(5) 0.162(6) 0.029(5) 0.051(5) -0.029(5)
O(1) 0.079(4) 0.132(5) 0.095(4) 0.003(4) 0.017(3) 0.054(4)
O(2) 0.078(4) 0.105(4) 0.063(3) -0.018(3) 0.027(3) 0.008(3)
O(3) 0.061(3) 0.104(4) 0.068(3) -0.016(3) -0.004(3) -0.024(3)
C(1) 0.037(3) 0.035(3) 0.040(3) 0.002(2) 0.013(2) 0.003(2)
C(2) 0.032(3) 0.035(3) 0.042(3) 0.003(2) 0.010(2) 0.001(2)
C(3) 0.044(3) 0.043(3) 0.042(3) 0.001(2) 0.019(3) -0.001(2)
C(4) 0.041(3) 0.043(3) 0.045(3) -0.005(3) 0.016(3) 0.001(3)
C(5) 0.047(3) 0.044(3) 0.042(3) -0.007(3) 0.014(3) -0.007(2)
C(6) 0.042(3) 0.042(3) 0.037(3) 0.000(2) 0.011(3) -0.003(2)
C(7) 0.057(4) 0.041(3) 0.045(3) -0.008(3) 0.022(3) -0.008(3)
C(8) 0.065(4) 0.063(4) 0.043(3) -0.012(3) 0.020(3) -0.009(3)
C(9) 0.048(3) 0.042(3) 0.050(4) -0.009(3) 0.011(3) -0.003(3)
C(10) 0.074(5) 0.049(4) 0.072(5) 0.000(3) 0.030(4) -0.008(3)
C(11) 0.075(5) 0.047(4) 0.092(6) 0.006(4) 0.025(5) 0.000(4)
C(12) 0.070(5) 0.048(4) 0.083(5) -0.003(4) 0.013(4) 0.011(4)
C(13) 0.072(5) 0.044(3) 0.057(4) -0.015(3) 0.014(4) 0.003(3)
C(14) 0.057(4) 0.039(3) 0.052(4) -0.014(3) 0.018(3) -0.001(3)
C(15) 0.055(4) 0.042(3) 0.053(4) -0.017(3) 0.026(3) -0.004(3)
C(16) 0.067(4) 0.055(4) 0.055(4) -0.014(3) 0.027(3) -0.005(3)
C(17) 0.070(5) 0.066(5) 0.065(4) -0.018(4) 0.035(4) -0.017(4)
C(18) 0.058(4) 0.065(4) 0.081(5) -0.005(3) 0.030(4) -0.008(4)
C(19) 0.053(4) 0.062(4) 0.065(4) -0.006(3) 0.022(3) 0.000(3)
C(20) 0.048(3) 0.047(3) 0.055(4) -0.012(3) 0.026(3) -0.005(3)
C(21) 0.069(6) 0.133(9) 0.072(6) -0.020(6) 0.019(5) -0.028(6)

loop_
_atom_site_label
_atom_site_fract_x
_atom_site_fract_y
_atom_site_fract_z
_atom_site_U_iso_or_equiv
_atom_site_thermal_displace_type
_atom_site_calc_flag
_atom_site_calc_attached_atom
_atom_site_occupancy
_atom_site_refinement_flags
Se(1) 0.50000(0) -0.10149(6) 0.25000(0) 0.0429(2) Uani d . 0.50 S
S(1) 0.67666(7) 0.2016(1) 0.12057(10) 0.0480(4) Uani d . 1.00 .
S(2) 0.83504(9) 0.1484(2) 0.3303(1) 0.0681(6) Uani d . 1.00 .
F(2) 0.8407(3) 0.2793(6) 0.4508(4) 0.150(3) Uani d . 1.00 .
F(3) 0.7556(3) 0.1939(5) 0.4154(4) 0.120(2) Uani d . 1.00 .
F(4) 0.7675(4) 0.3053(5) 0.3288(5) 0.144(3) Uani d . 1.00 .
O(1) 0.8674(3) 0.0815(5) 0.3991(4) 0.104(2) Uani d . 1.00 .
O(2) 0.8766(2) 0.2074(4) 0.2971(3) 0.081(2) Uani d . 1.00 .
O(3) 0.7796(2) 0.1080(4) 0.2646(3) 0.083(2) Uani d . 1.00 .
O(4) 0.3941(8) 0.424(1) 0.192(1) 0.089(5) Uiso d . 0.35 .
O(5) 0.422(1) 0.390(2) 0.153(2) 0.098(7) Uiso d . 0.26 .
O(6) 0.4987(9) 0.423(1) 0.2809(10) 0.075(4) Uiso d . 0.32 .
O(7) 0.460(1) 0.373(2) 0.216(2) 0.083(6) Uiso d . 0.26 .
O(8) 0.487(1) 0.295(2) 0.217(2) 0.080(8) Uiso d . 0.20 .
C(1) 0.5556(2) -0.0124(4) 0.2136(3) 0.037(1) Uani d . 1.00 .
C(2) 0.5641(2) -0.0305(4) 0.1323(3) 0.036(1) Uani d . 1.00 .
C(3) 0.6033(3) 0.0325(4) 0.1042(4) 0.042(2) Uani d . 1.00 .
C(4) 0.6327(3) 0.1101(4) 0.1573(4) 0.043(2) Uani d . 1.00 .
C(5) 0.6266(3) 0.1249(4) 0.2391(4) 0.044(2) Uani d . 1.00 .
C(6) 0.5884(3) 0.0630(4) 0.2696(3) 0.041(1) Uani d . 1.00 .
C(7) 0.5322(3) -0.1145(4) 0.0742(4) 0.047(2) Uani d . 1.00 .
C(8) 0.5842(3) 0.0785(5) 0.3603(4) 0.056(2) Uani d . 1.00 .
C(9) 0.6155(3) 0.2653(4) 0.0381(4) 0.048(2) Uani d . 1.00 .
C(10) 0.5691(4) 0.3237(5) 0.0544(5) 0.063(2) Uani d . 1.00 .
C(11) 0.5264(4) 0.3697(5) -0.0168(6) 0.072(2) Uani d . 1.00 .
C(12) 0.5337(4) 0.3591(5) -0.0980(5) 0.069(2) Uani d . 1.00 .
C(13) 0.5806(3) 0.3024(5) -0.1145(4) 0.059(2) Uani d . 1.00 .
C(14) 0.6220(3) 0.2521(4) -0.0440(4) 0.049(2) Uani d . 1.00 .
C(15) 0.6725(3) 0.1827(4) -0.0447(4) 0.048(2) Uani d . 1.00 .
C(16) 0.6906(3) 0.1482(5) -0.1147(4) 0.057(2) Uani d . 1.00 .
C(17) 0.7393(4) 0.0800(5) -0.1006(5) 0.064(2) Uani d . 1.00 .
C(18) 0.7708(3) 0.0451(5) -0.0157(5) 0.066(2) Uani d . 1.00 .
C(19) 0.7537(3) 0.0789(5) 0.0557(5) 0.059(2) Uani d . 1.00 .
C(20) 0.7047(3) 0.1459(4) 0.0394(4) 0.048(2) Uani d . 1.00 .
C(21) 0.7986(4) 0.2339(9) 0.3845(6) 0.092(3) Uani d . 1.00 .
H(1) 0.6107 0.0217 0.0484 0.0498 Uiso calc . 1.00 .
H(2) 0.6502 0.1775 0.2760 0.0526 Uiso calc . 1.00 .
H(3) 0.5064 -0.1510 0.1021 0.0549 Uiso calc . 1.00 .
H(4) 0.5056 -0.0892 0.0183 0.0549 Uiso calc . 1.00 .
H(5) 0.5648 -0.1572 0.0643 0.0549 Uiso calc . 1.00 .
H(6) 0.6263 0.0714 0.4026 0.0673 Uiso calc . 1.00 .
H(7) 0.5679 0.1437 0.3649 0.0673 Uiso calc . 1.00 .
H(8) 0.5555 0.0301 0.3725 0.0673 Uiso calc . 1.00 .
H(9) 0.5661 0.3327 0.1194 0.0757 Uiso calc . 1.00 .
H(10) 0.4886 0.4138 -0.0078 0.0850 Uiso calc . 1.00 .
H(11) 0.5006 0.3972 -0.1526 0.0821 Uiso calc . 1.00 .
H(12) 0.5857 0.2976 -0.1789 0.0716 Uiso calc . 1.00 .
H(13) 0.6663 0.1753 -0.1802 0.0696 Uiso calc . 1.00 .
H(14) 0.7537 0.0532 -0.1554 0.0766 Uiso calc . 1.00 .
H(15) 0.8082 -0.0089 -0.0062 0.0791 Uiso calc . 1.00 .
H(16) 0.7777 0.0541 0.1219 0.0708 Uiso calc . 1.00 .

loop_
_geom_bond_atom_site_label_1
_geom_bond_atom_site_label_2
_geom_bond_distance
_geom_bond_site_symmetry_1
_geom_bond_site_symmetry_2
_geom_bond_publ_flag
Se(1) C(1) 1.936(5) 1_555 1_555 yes
Se(1) C(1) 1.936(5) 1_555 2_655 yes
S(1) C(4) 1.785(5) 1_555 1_555 yes
S(1) C(9) 1.794(6) 1_555 1_555 yes
S(1) C(20) 1.775(6) 1_555 1_555 yes
S(2) O(1) 1.440(6) 1_555 1_555 yes
S(2) O(2) 1.439(5) 1_555 1_555 yes
S(2) O(3) 1.452(5) 1_555 1_555 yes
S(2) C(21) 1.786(10) 1_555 1_555 yes
F(2) C(21) 1.328(9) 1_555 1_555 yes
F(3) C(21) 1.314(10) 1_555 1_555 yes
F(4) C(21) 1.36(1) 1_555 1_555 yes
O(4) O(5) 1.10(2) 1_555 1_555 yes
O(4) O(7) 1.54(3) 1_555 1_555 yes
O(5) O(6) 1.80(3) 1_555 2_655 yes
O(5) O(7) 1.12(3) 1_555 1_555 yes
O(6) O(6) 1.01(3) 1_555 2_655 yes
O(6) O(7) 1.31(2) 1_555 1_555 yes
O(6) O(7) 1.13(2) 1_555 2_655 yes
O(6) O(8) 1.77(3) 1_555 2_655 yes
O(7) O(7) 1.77(5) 1_555 2_655 yes
O(7) O(8) 1.22(3) 1_555 1_555 yes
O(7) O(8) 1.70(3) 1_555 2_655 yes
O(8) O(8) 1.03(5) 1_555 2_655 yes
C(1) C(2) 1.395(7) 1_555 1_555 yes
C(1) C(6) 1.410(7) 1_555 1_555 yes
C(2) C(3) 1.388(7) 1_555 1_555 yes
C(2) C(7) 1.507(7) 1_555 1_555 yes
C(3) C(4) 1.387(8) 1_555 1_555 yes
C(4) C(5) 1.375(7) 1_555 1_555 yes
C(5) C(6) 1.382(7) 1_555 1_555 yes
C(6) C(8) 1.500(8) 1_555 1_555 yes
C(9) C(10) 1.381(9) 1_555 1_555 yes
C(9) C(14) 1.380(8) 1_555 1_555 yes
C(10) C(11) 1.39(1) 1_555 1_555 yes
C(11) C(12) 1.37(1) 1_555 1_555 yes
C(12) C(13) 1.38(1) 1_555 1_555 yes
C(13) C(14) 1.393(9) 1_555 1_555 yes
C(14) C(15) 1.464(8) 1_555 1_555 yes
C(15) C(16) 1.384(8) 1_555 1_555 yes
C(15) C(20) 1.408(8) 1_555 1_555 yes
C(16) C(17) 1.384(10) 1_555 1_555 yes
C(17) C(18) 1.41(1) 1_555 1_555 yes
C(18) C(19) 1.391(9) 1_555 1_555 yes
C(19) C(20) 1.375(9) 1_555 1_555 yes
